data_1573762
loop_
_publ_author_name
'Wootton, Jack'
'Roper, Natalie J.'
'Morris, Catrin E.'
'Maguire, Victoria E.'
'Duff, Lee'
'Waddell, Paul G.'
'Whitwood, Adrian Charles'
'Gammons, Richard'
'Miah, Afjal H.'
'Lynam, Jason Martin'
'Armstrong, Roly J.'
'Unsworth, William Paul'

_publ_section_title
;
 Stereoselective Synthesis of Atropisomeric Amides Enabled by
 Intramolecular Acyl Transfer
;
_journal_name_full 'Chemical Science'
_journal_paper_doi 10.1039/D4SC05760K
_journal_year 2025
_chemical_formula_moiety 'C30 H30 N2 O'
_chemical_formula_sum 'C30 H30 N2 O'
_chemical_formula_weight 434.56
_chemical_melting_point 394(2)
_chemical_name_systematic N-(2-(tert-butyl)phenyl)-N-(1-phenyl-2-(pyridin-2-yl)ethyl)benzamide
_space_group_crystal_system monoclinic
_space_group_IT_number 14
_space_group_name_Hall '-P 2ybc'
_space_group_name_H-M_alt 'P 1 21/c 1'
_atom_sites_solution_hydrogens difmap
_atom_sites_solution_primary dual
_audit_creation_date 2023-11-06
_audit_creation_method
;
Olex2 1.5
(compiled 2023.08.24 svn.re1ec1418 for OlexSys, GUI svn.r6817)
;
_audit_update_record
;
2024-06-17 deposited with the CCDC.	2025-01-23 downloaded from the CCDC.
;
_cell_angle_alpha 90
_cell_angle_beta 104.1645(12)
_cell_angle_gamma 90
_cell_formula_units_Z 4
_cell_length_a 11.85289(15)
_cell_length_b 23.3855(3)
_cell_length_c 8.96547(10)
_cell_measurement_reflns_used 16405
_cell_measurement_temperature 110.00(10)
_cell_measurement_theta_max 76.7940
_cell_measurement_theta_min 3.7630
_cell_volume 2409.55(5)
_computing_cell_refinement 'CrysAlisPro 1.171.43.92a (Rigaku OD, 2023)'
_computing_data_collection 'CrysAlisPro system (CCD 43.94a 64-bit (release 20-10-2023))'
_computing_data_reduction 'CrysAlisPro 1.171.43.92a (Rigaku OD, 2023)'
_computing_molecular_graphics 'Olex2 1.5 (Dolomanov et al., 2009)'
_computing_publication_material 'Olex2 1.5 (Dolomanov et al., 2009)'
_computing_structure_refinement 'SHELXL 2018/3 (Sheldrick, 2015)'
_computing_structure_solution 'SHELXT  (Sheldrick, 2015)'
_diffrn_ambient_environment N~2~
_diffrn_ambient_temperature 110.00(10)
_diffrn_detector 'Hybrid Pixel Array Detector'
_diffrn_detector_area_resol_mean 10.0000
_diffrn_detector_type HyPix
_diffrn_measured_fraction_theta_full 0.999
_diffrn_measured_fraction_theta_max 0.999
_diffrn_measurement_details
;
List of Runs (angles in degrees, time in seconds):

  # Type    Start    End  Width  t~exp~   \w     \q     \k     \f   Frames
#--------------------------------------------------------------------------
  1  \w    -72.00  24.00   0.50    0.25    --  -48.64  80.00-115.00  192
  2  \w    -72.00  24.00   0.50    0.25    --  -48.64  80.00-115.00  192
  3  \w     35.00 132.00   0.50    1.00    --  107.75 -80.00 120.00  194
  4  \w    101.00 178.00   0.50    1.00    --  107.75  80.00-115.00  154
  5  \w   -118.00 -73.00   0.50    0.25    --  -48.64-125.00 -90.00   90
  6  \w   -118.00 -73.00   0.50    0.25    --  -48.64-125.00-150.00   90
  7  \w   -118.00 -73.00   0.50    0.25    --  -48.64-125.00-120.00   90
  8  \w   -118.00 -73.00   0.50    0.25    --  -48.64-125.00  90.00   90
  9  \w   -118.00 -73.00   0.50    0.25    --  -48.64-125.00   0.00   90
 10  \w    -21.00  73.00   0.50    0.25    --   48.64 -80.00 120.00  188
 11  \w     -1.00  81.00   0.50    0.25    --   48.64 -99.00  60.00  164
 12  \w     32.00 121.00   0.50    1.00    --  107.75 -19.00-120.00  178
 13  \w     95.00 178.00   0.50    1.00    --  107.75  19.00-120.00  166
 14  \w     95.00 178.00   0.50    1.00    --  107.75  19.00-180.00  166
 15  \w     37.00 114.00   0.50    1.00    --  107.75 -37.00-150.00  154
 16  \w     75.00 121.00   0.50    1.00    --  107.75 -19.00 120.00   92
 17  \w     36.00  82.00   0.50    1.00    --  107.75 -37.00 -30.00   92
 18  \w     86.00 120.00   0.50    1.00    --  107.75 -37.00 -30.00   68
 19  \w     43.00 106.00   0.50    1.00    --  107.75 -99.00-180.00  126
 20  \w     41.00  66.00   0.50    1.00    --  107.75 -19.00 120.00   50
 21  \w     40.00  65.00   0.50    1.00    --  107.75 -37.00-150.00   50
 22  \w     41.00  81.00   0.50    1.00    --  107.75 -99.00 -90.00   80
 23  \w     94.00 120.00   0.50    1.00    --  107.75 -80.00 120.00   52
;
_diffrn_measurement_device 'four-circle diffractometer'
_diffrn_measurement_device_type 'SuperNova, Dual, Cu at home/near, HyPix'
_diffrn_measurement_method '\w scans'
_diffrn_orient_matrix_type 'CrysAlisPro convention (1999,Acta A55,543-557)'
_diffrn_orient_matrix_UB_11 0.0502690000
_diffrn_orient_matrix_UB_12 -0.0562947000
_diffrn_orient_matrix_UB_13 0.0780590000
_diffrn_orient_matrix_UB_21 -0.0990877000
_diffrn_orient_matrix_UB_22 -0.0027403000
_diffrn_orient_matrix_UB_23 0.0835009000
_diffrn_orient_matrix_UB_31 -0.0749683000
_diffrn_orient_matrix_UB_32 -0.0340945000
_diffrn_orient_matrix_UB_33 -0.1354519000
_diffrn_radiation_monochromator mirror
_diffrn_radiation_probe x-ray
_diffrn_radiation_type 'Cu K\a'
_diffrn_radiation_wavelength 1.54184
_diffrn_reflns_av_R_equivalents 0.0284
_diffrn_reflns_av_unetI/netI 0.0191
_diffrn_reflns_Laue_measured_fraction_full 0.999
_diffrn_reflns_Laue_measured_fraction_max 0.999
_diffrn_reflns_limit_h_max 13
_diffrn_reflns_limit_h_min -14
_diffrn_reflns_limit_k_max 25
_diffrn_reflns_limit_k_min -27
_diffrn_reflns_limit_l_max 10
_diffrn_reflns_limit_l_min -10
_diffrn_reflns_number 22033
_diffrn_reflns_point_group_measured_fraction_full 0.999
_diffrn_reflns_point_group_measured_fraction_max 0.999
_diffrn_reflns_theta_full 67.078
_diffrn_reflns_theta_max 67.078
_diffrn_reflns_theta_min 3.780
_diffrn_source 'micro-focus sealed X-ray tube'
_diffrn_source_type 'SuperNova (Cu) X-ray Source'
_exptl_absorpt_coefficient_mu 0.559
_exptl_absorpt_correction_T_max 1.000
_exptl_absorpt_correction_T_min 0.801
_exptl_absorpt_correction_type gaussian
_exptl_absorpt_process_details
;
CrysAlisPro 1.171.43.92a (Rigaku Oxford Diffraction, 2023)
Numerical absorption correction based on gaussian integration over
a multifaceted crystal model
Empirical absorption correction using spherical harmonics,
implemented in SCALE3 ABSPACK scaling algorithm.
;
_exptl_crystal_colour 'clear colourless'
_exptl_crystal_colour_lustre clear
_exptl_crystal_colour_primary colourless
_exptl_crystal_density_diffrn 1.198
_exptl_crystal_description irregular
_exptl_crystal_F_000 928
_exptl_crystal_recrystallization_method 'Hexane slow evaporation'
_exptl_crystal_size_max 0.272
_exptl_crystal_size_mid 0.19
_exptl_crystal_size_min 0.143
_refine_diff_density_max 0.305
_refine_diff_density_min -0.265
_refine_diff_density_rms 0.033
_refine_ls_extinction_coef 0.00129(15)
_refine_ls_extinction_expression Fc^*^=kFc[1+0.001xFc^2^\l^3^/sin(2\q)]^-1/4^
_refine_ls_extinction_method 'SHELXL-2018/3 (Sheldrick 2018)'
_refine_ls_goodness_of_fit_ref 1.036
_refine_ls_hydrogen_treatment refall
_refine_ls_matrix_type full
_refine_ls_number_parameters 419
_refine_ls_number_reflns 4305
_refine_ls_number_restraints 0
_refine_ls_restrained_S_all 1.036
_refine_ls_R_factor_all 0.0379
_refine_ls_R_factor_gt 0.0349
_refine_ls_shift/su_max 0.001
_refine_ls_shift/su_mean 0.000
_refine_ls_structure_factor_coef Fsqd
_refine_ls_weighting_details 'w=1/[\s^2^(Fo^2^)+(0.0426P)^2^+0.8644P] where P=(Fo^2^+2Fc^2^)/3'
_refine_ls_weighting_scheme calc
_refine_ls_wR_factor_gt 0.0890
_refine_ls_wR_factor_ref 0.0912
_reflns_Friedel_coverage 0.000
_reflns_number_gt 3959
_reflns_number_total 4305
_reflns_threshold_expression 'I > 2\s(I)'
_cod_data_source_file d4sc05760k2.cif
_cod_data_source_block wpu23015
_cod_depositor_comments
;
The following automatic conversions were performed:

data item '_chemical_melting_point' value '392-396' was changed to
'394(2)' -- the average value was taken and precision was estimated.

Automatic conversion script
Id: cif_fix_values 8170 2020-07-09 18:12:32Z antanas 
;
_cod_database_code 1573762
_shelx_shelxl_version_number 2018/3
_chemical_oxdiff_formula 'C30 H30 N2 O1'
_chemical_oxdiff_usercomment 'Jack Wootton JMW11-059-p'
_shelx_space_group_comment
;
The symmetry employed for this shelxl refinement is uniquely defined
by the following loop, which should always be used as a source of
symmetry information in preference to the above space-group names.
They are only intended as comments.
;
_shelx_estimated_absorpt_t_max 0.924
_shelx_estimated_absorpt_t_min 0.863
_olex2_refinement_description
;
;
_olex2_date_sample_data_collection 2023-11-03
_olex2_date_sample_submission 2023-10-27
_olex2_exptl_crystal_mounting_method 'Oil on 200 micrometre micromount'
_olex2_submission_original_sample_id Jmw11-059-P
_olex2_submission_special_instructions 'No special instructions were received'
_oxdiff_exptl_absorpt_empirical_details
;
Empirical correction (ABSPACK) includes:
- Absorption correction using spherical harmonics
- Frame scaling
;
_oxdiff_exptl_absorpt_empirical_full_max 1.336
_oxdiff_exptl_absorpt_empirical_full_min 0.729

loop_
_space_group_symop_operation_xyz
'x, y, z'
'-x, y+1/2, -z+1/2'
'-x, -y, -z'
'x, -y-1/2, z-1/2'

loop_
_atom_site_label
_atom_site_type_symbol
_atom_site_fract_x
_atom_site_fract_y
_atom_site_fract_z
_atom_site_U_iso_or_equiv
_atom_site_adp_type
_atom_site_occupancy
_atom_site_site_symmetry_order
_atom_site_calc_flag
_atom_site_refinement_flags_posn
_atom_site_refinement_flags_adp
_atom_site_refinement_flags_occupancy
_atom_site_disorder_assembly
_atom_site_disorder_group
C1 C 0.87398(14) 0.45400(8) 0.27254(18) 0.0478(4) Uani 1 1 d . . . . .
H1 H 0.8846(17) 0.4839(9) 0.197(2) 0.063(6) Uiso 1 1 d . . . . .
C2 C 0.96881(13) 0.42802(8) 0.36868(18) 0.0482(4) Uani 1 1 d . . . . .
H2 H 1.0477(18) 0.4375(8) 0.362(2) 0.063(6) Uiso 1 1 d . . . . .
C3 C 0.94803(13) 0.38862(9) 0.4711(2) 0.0511(4) Uani 1 1 d . . . . .
H3 H 1.013(2) 0.3706(9) 0.540(3) 0.075(6) Uiso 1 1 d . . . . .
C4 C 0.83481(12) 0.37669(7) 0.47411(17) 0.0389(3) Uani 1 1 d . . . . .
H4 H 0.8200(18) 0.3494(9) 0.535(2) 0.066(6) Uiso 1 1 d . . . . .
C5 C 0.74484(10) 0.40306(5) 0.37193(13) 0.0215(2) Uani 1 1 d . . . . .
C6 C 0.61990(10) 0.39082(5) 0.37282(14) 0.0218(3) Uani 1 1 d . . . . .
H6A H 0.5784(13) 0.4283(6) 0.3672(16) 0.028(4) Uiso 1 1 d . . . . .
H6B H 0.6176(12) 0.3718(6) 0.4690(17) 0.026(3) Uiso 1 1 d . . . . .
C7 C 0.55539(9) 0.35299(5) 0.23767(13) 0.0187(2) Uani 1 1 d . . . . .
H7 H 0.5646(11) 0.3705(5) 0.1417(15) 0.017(3) Uiso 1 1 d . . . . .
C8 C 0.60777(9) 0.29327(5) 0.24857(12) 0.0183(2) Uani 1 1 d . . . . .
C9 C 0.71133(11) 0.28532(5) 0.20464(15) 0.0270(3) Uani 1 1 d . . . . .
H9 H 0.7458(13) 0.3174(7) 0.1619(18) 0.035(4) Uiso 1 1 d . . . . .
C10 C 0.76611(11) 0.23266(6) 0.22157(17) 0.0322(3) Uani 1 1 d . . . . .
H10 H 0.8377(15) 0.2274(7) 0.1921(19) 0.042(4) Uiso 1 1 d . . . . .
C11 C 0.71680(10) 0.18638(5) 0.27841(14) 0.0253(3) Uani 1 1 d . . . . .
H11 H 0.7550(13) 0.1493(6) 0.2913(16) 0.029(4) Uiso 1 1 d . . . . .
C12 C 0.61333(11) 0.19369(5) 0.32033(14) 0.0241(3) Uani 1 1 d . . . . .
H12 H 0.5789(13) 0.1619(6) 0.3612(16) 0.029(4) Uiso 1 1 d . . . . .
C13 C 0.55941(10) 0.24677(5) 0.30588(13) 0.0225(3) Uani 1 1 d . . . . .
H13 H 0.4862(14) 0.2506(6) 0.3348(17) 0.033(4) Uiso 1 1 d . . . . .
C14 C 0.35885(10) 0.32831(5) 0.10125(13) 0.0192(2) Uani 1 1 d . . . . .
C15 C 0.23102(10) 0.32198(5) 0.09211(13) 0.0210(2) Uani 1 1 d . . . . .
C16 C 0.15293(11) 0.34286(6) -0.03830(14) 0.0268(3) Uani 1 1 d . . . . .
H16 H 0.1826(13) 0.3620(6) -0.1191(17) 0.033(4) Uiso 1 1 d . . . . .
C17 C 0.03417(12) 0.33765(7) -0.05351(16) 0.0353(3) Uani 1 1 d . . . . .
H17 H -0.0192(15) 0.3538(7) -0.143(2) 0.044(4) Uiso 1 1 d . . . . .
C18 C -0.00702(12) 0.31011(7) 0.05861(17) 0.0399(4) Uani 1 1 d . . . . .
H18 H -0.0903(16) 0.3059(7) 0.046(2) 0.047(5) Uiso 1 1 d . . . . .
C19 C 0.07041(12) 0.28736(7) 0.18592(16) 0.0382(3) Uani 1 1 d . . . . .
H19 H 0.0409(15) 0.2673(8) 0.264(2) 0.051(5) Uiso 1 1 d . . . . .
C20 C 0.18925(11) 0.29332(6) 0.20340(15) 0.0288(3) Uani 1 1 d . . . . .
H20 H 0.2433(14) 0.2776(7) 0.2950(18) 0.035(4) Uiso 1 1 d . . . . .
C21 C 0.38234(9) 0.37859(5) 0.34902(12) 0.0184(2) Uani 1 1 d . . . . .
C22 C 0.33402(9) 0.43379(5) 0.33485(13) 0.0194(2) Uani 1 1 d . . . . .
C23 C 0.29129(10) 0.45236(5) 0.45992(14) 0.0234(3) Uani 1 1 d . . . . .
H23 H 0.2569(12) 0.4901(6) 0.4549(16) 0.027(3) Uiso 1 1 d . . . . .
C24 C 0.29668(10) 0.41999(6) 0.59036(14) 0.0258(3) Uani 1 1 d . . . . .
H24 H 0.2659(12) 0.4355(6) 0.6752(17) 0.030(4) Uiso 1 1 d . . . . .
C25 C 0.34778(11) 0.36637(6) 0.60339(14) 0.0258(3) Uani 1 1 d . . . . .
H25 H 0.3536(13) 0.3429(6) 0.6959(17) 0.031(4) Uiso 1 1 d . . . . .
C26 C 0.39033(10) 0.34643(5) 0.48283(13) 0.0230(3) Uani 1 1 d . . . . .
H26 H 0.4252(12) 0.3081(6) 0.4894(16) 0.025(3) Uiso 1 1 d . . . . .
C27 C 0.32527(10) 0.47777(5) 0.20344(14) 0.0230(3) Uani 1 1 d . . . . .
C28 C 0.39414(15) 0.53129(6) 0.27109(18) 0.0372(3) Uani 1 1 d . . . . .
H28A H 0.3603(15) 0.5493(7) 0.351(2) 0.047(5) Uiso 1 1 d . . . . .
H28B H 0.3938(14) 0.5598(7) 0.1899(19) 0.040(4) Uiso 1 1 d . . . . .
H28C H 0.4777(18) 0.5219(8) 0.314(2) 0.057(5) Uiso 1 1 d . . . . .
C29 C 0.19666(12) 0.49451(7) 0.14073(16) 0.0356(3) Uani 1 1 d . . . . .
H29A H 0.1912(14) 0.5252(7) 0.060(2) 0.044(4) Uiso 1 1 d . . . . .
H29B H 0.1598(15) 0.5111(7) 0.224(2) 0.047(5) Uiso 1 1 d . . . . .
H29C H 0.1488(16) 0.4612(8) 0.091(2) 0.048(5) Uiso 1 1 d . . . . .
C30 C 0.37208(12) 0.45963(5) 0.06564(15) 0.0275(3) Uani 1 1 d . . . . .
H30A H 0.3285(13) 0.4264(7) 0.0076(17) 0.034(4) Uiso 1 1 d . . . . .
H30B H 0.3625(13) 0.4923(7) -0.0065(17) 0.031(4) Uiso 1 1 d . . . . .
H30C H 0.4572(13) 0.4503(6) 0.0960(16) 0.029(4) Uiso 1 1 d . . . . .
N1 N 0.76274(10) 0.44209(5) 0.27146(13) 0.0367(3) Uani 1 1 d . . . . .
N2 N 0.42867(8) 0.35185(4) 0.23032(10) 0.0178(2) Uani 1 1 d . . . . .
O1 O 0.39770(7) 0.31286(4) -0.00747(9) 0.0241(2) Uani 1 1 d . . . . .

loop_
_atom_site_aniso_label
_atom_site_aniso_U_11
_atom_site_aniso_U_22
_atom_site_aniso_U_33
_atom_site_aniso_U_23
_atom_site_aniso_U_13
_atom_site_aniso_U_12
C1 0.0438(9) 0.0626(10) 0.0366(8) 0.0073(7) 0.0088(7) -0.0269(8)
C2 0.0255(7) 0.0825(12) 0.0380(8) -0.0052(8) 0.0101(6) -0.0192(8)
C3 0.0219(7) 0.0809(12) 0.0460(9) 0.0163(9) 0.0000(6) 0.0009(7)
C4 0.0242(7) 0.0547(9) 0.0360(8) 0.0183(7) 0.0042(6) -0.0009(6)
C5 0.0223(6) 0.0220(6) 0.0204(5) -0.0041(4) 0.0054(5) -0.0028(5)
C6 0.0204(6) 0.0223(6) 0.0235(6) -0.0033(5) 0.0066(5) -0.0008(5)
C7 0.0170(6) 0.0209(6) 0.0194(5) -0.0001(4) 0.0067(4) -0.0010(4)
C8 0.0167(5) 0.0217(6) 0.0158(5) -0.0023(4) 0.0031(4) -0.0001(4)
C9 0.0239(6) 0.0238(6) 0.0370(7) -0.0013(5) 0.0148(5) -0.0025(5)
C10 0.0203(6) 0.0287(7) 0.0517(8) -0.0046(6) 0.0166(6) 0.0007(5)
C11 0.0211(6) 0.0222(6) 0.0305(6) -0.0029(5) 0.0025(5) 0.0038(5)
C12 0.0273(6) 0.0218(6) 0.0245(6) 0.0004(5) 0.0089(5) -0.0010(5)
C13 0.0217(6) 0.0240(6) 0.0246(6) -0.0015(5) 0.0109(5) -0.0003(5)
C14 0.0197(6) 0.0183(5) 0.0202(5) 0.0010(4) 0.0061(4) 0.0007(4)
C15 0.0197(6) 0.0217(6) 0.0221(6) -0.0053(4) 0.0060(5) -0.0018(4)
C16 0.0232(6) 0.0333(7) 0.0237(6) 0.0001(5) 0.0054(5) -0.0031(5)
C17 0.0218(7) 0.0495(8) 0.0316(7) 0.0028(6) 0.0008(5) -0.0004(6)
C18 0.0184(7) 0.0640(10) 0.0379(8) -0.0017(7) 0.0078(6) -0.0071(6)
C19 0.0274(7) 0.0576(9) 0.0314(7) 0.0032(6) 0.0108(6) -0.0131(6)
C20 0.0248(6) 0.0358(7) 0.0253(6) 0.0016(5) 0.0053(5) -0.0062(5)
C21 0.0151(5) 0.0216(6) 0.0194(5) -0.0028(4) 0.0058(4) -0.0015(4)
C22 0.0156(5) 0.0216(6) 0.0207(5) -0.0030(4) 0.0036(4) -0.0028(4)
C23 0.0198(6) 0.0244(6) 0.0258(6) -0.0047(5) 0.0053(5) 0.0017(5)
C24 0.0224(6) 0.0348(7) 0.0221(6) -0.0060(5) 0.0090(5) -0.0004(5)
C25 0.0263(6) 0.0317(7) 0.0204(6) 0.0015(5) 0.0078(5) -0.0015(5)
C26 0.0236(6) 0.0233(6) 0.0229(6) 0.0006(5) 0.0071(5) 0.0006(5)
C27 0.0240(6) 0.0198(6) 0.0252(6) 0.0004(5) 0.0059(5) 0.0011(5)
C28 0.0513(9) 0.0215(6) 0.0371(8) -0.0005(6) 0.0078(7) -0.0065(6)
C29 0.0318(7) 0.0436(8) 0.0305(7) 0.0083(6) 0.0059(6) 0.0121(6)
C30 0.0341(7) 0.0236(6) 0.0275(6) 0.0057(5) 0.0128(5) 0.0004(5)
N1 0.0338(6) 0.0382(6) 0.0358(6) 0.0069(5) 0.0043(5) -0.0114(5)
N2 0.0160(5) 0.0197(5) 0.0190(5) -0.0010(4) 0.0066(4) 0.0005(4)
O1 0.0222(4) 0.0305(5) 0.0213(4) -0.0047(3) 0.0082(3) 0.0011(3)

loop_
_atom_type_symbol
_atom_type_description
_atom_type_scat_dispersion_real
_atom_type_scat_dispersion_imag
_atom_type_scat_source
C C 0.0181 0.0091 'International Tables Vol C Tables 4.2.6.8 and 6.1.1.4'
H H 0.0000 0.0000 'International Tables Vol C Tables 4.2.6.8 and 6.1.1.4'
N N 0.0311 0.0180 'International Tables Vol C Tables 4.2.6.8 and 6.1.1.4'
O O 0.0492 0.0322 'International Tables Vol C Tables 4.2.6.8 and 6.1.1.4'

loop_
_exptl_crystal_face_index_h
_exptl_crystal_face_index_k
_exptl_crystal_face_index_l
_exptl_crystal_face_perp_dist
0 -1 0 0.0828
0 1 0 0.0606
0 0 1 0.1119
0 0 -1 0.1469
0 -1 -1 0.1479
1 1 0 0.1035
-1 -1 0 0.1276
1 0 -1 0.1406
-1 0 1 0.1106
1 -1 -1 0.1410
-1 1 1 0.1054
-1 0 0 0.1028
1 0 0 0.0875
1 1 -1 0.1316
-1 0 -1 0.1356
-1 1 -1 0.1250
-1 1 0 0.1010
-3 3 -1 0.0917
2 -1 1 0.1035
0 -5 1 0.0893
0 5 -1 0.0877

loop_
_geom_angle_atom_site_label_1
_geom_angle_atom_site_label_2
_geom_angle_atom_site_label_3
_geom_angle
_geom_angle_site_symmetry_1
_geom_angle_site_symmetry_3
_geom_angle_publ_flag
C2 C1 H1 120.7(11) . . ?
N1 C1 H1 115.1(11) . . ?
N1 C1 C2 124.12(14) . . ?
C1 C2 H2 120.4(12) . . ?
C3 C2 C1 117.66(14) . . ?
C3 C2 H2 121.9(12) . . ?
C2 C3 H3 118.7(13) . . ?
C2 C3 C4 119.14(15) . . ?
C4 C3 H3 122.1(13) . . ?
C3 C4 H4 120.0(14) . . ?
C5 C4 C3 119.89(14) . . ?
C5 C4 H4 119.8(14) . . ?
C4 C5 C6 120.99(11) . . ?
N1 C5 C4 122.16(12) . . ?
N1 C5 C6 116.80(11) . . ?
C5 C6 H6A 107.7(8) . . ?
C5 C6 H6B 109.3(8) . . ?
C5 C6 C7 113.73(9) . . ?
H6A C6 H6B 108.9(11) . . ?
C7 C6 H6A 108.7(8) . . ?
C7 C6 H6B 108.5(8) . . ?
C6 C7 H7 108.0(7) . . ?
C8 C7 C6 111.08(9) . . ?
C8 C7 H7 107.9(7) . . ?
N2 C7 C6 110.24(9) . . ?
N2 C7 H7 107.2(7) . . ?
N2 C7 C8 112.21(9) . . ?
C9 C8 C7 118.63(10) . . ?
C13 C8 C7 123.02(10) . . ?
C13 C8 C9 118.31(11) . . ?
C8 C9 H9 119.4(9) . . ?
C10 C9 C8 120.75(11) . . ?
C10 C9 H9 119.8(9) . . ?
C9 C10 H10 120.5(10) . . ?
C9 C10 C11 120.47(11) . . ?
C11 C10 H10 119.0(10) . . ?
C10 C11 H11 121.0(9) . . ?
C12 C11 C10 119.15(11) . . ?
C12 C11 H11 119.8(9) . . ?
C11 C12 H12 119.7(9) . . ?
C11 C12 C13 120.37(11) . . ?
C13 C12 H12 119.9(9) . . ?
C8 C13 C12 120.92(11) . . ?
C8 C13 H13 120.4(9) . . ?
C12 C13 H13 118.7(9) . . ?
N2 C14 C15 118.69(9) . . ?
O1 C14 C15 119.69(10) . . ?
O1 C14 N2 121.61(10) . . ?
C16 C15 C14 117.75(10) . . ?
C20 C15 C14 122.63(11) . . ?
C20 C15 C16 119.50(11) . . ?
C15 C16 H16 119.5(9) . . ?
C17 C16 C15 120.20(12) . . ?
C17 C16 H16 120.3(9) . . ?
C16 C17 H17 119.1(10) . . ?
C18 C17 C16 120.09(13) . . ?
C18 C17 H17 120.8(10) . . ?
C17 C18 H18 119.6(10) . . ?
C17 C18 C19 119.92(12) . . ?
C19 C18 H18 120.5(10) . . ?
C18 C19 H19 119.7(10) . . ?
C18 C19 C20 120.35(13) . . ?
C20 C19 H19 119.9(10) . . ?
C15 C20 H20 120.4(9) . . ?
C19 C20 C15 119.87(12) . . ?
C19 C20 H20 119.7(9) . . ?
C22 C21 N2 123.22(10) . . ?
C26 C21 C22 120.78(10) . . ?
C26 C21 N2 115.99(10) . . ?
C21 C22 C23 115.45(10) . . ?
C21 C22 C27 128.97(10) . . ?
C23 C22 C27 115.54(10) . . ?
C22 C23 H23 118.3(8) . . ?
C24 C23 C22 123.66(11) . . ?
C24 C23 H23 118.1(8) . . ?
C23 C24 H24 120.0(8) . . ?
C23 C24 C25 119.75(11) . . ?
C25 C24 H24 120.3(8) . . ?
C24 C25 H25 121.1(9) . . ?
C26 C25 C24 118.41(11) . . ?
C26 C25 H25 120.5(9) . . ?
C21 C26 H26 118.7(8) . . ?
C25 C26 C21 121.90(11) . . ?
C25 C26 H26 119.3(8) . . ?
C28 C27 C22 108.10(10) . . ?
C28 C27 C29 108.65(11) . . ?
C29 C27 C22 108.82(10) . . ?
C30 C27 C22 117.36(10) . . ?
C30 C27 C28 106.36(11) . . ?
C30 C27 C29 107.29(10) . . ?
C27 C28 H28A 111.2(10) . . ?
C27 C28 H28B 110.7(10) . . ?
C27 C28 H28C 110.8(11) . . ?
H28A C28 H28B 108.4(13) . . ?
H28A C28 H28C 110.5(15) . . ?
H28B C28 H28C 105.1(14) . . ?
C27 C29 H29A 109.0(10) . . ?
C27 C29 H29B 113.0(10) . . ?
C27 C29 H29C 111.5(10) . . ?
H29A C29 H29B 106.6(13) . . ?
H29A C29 H29C 107.6(14) . . ?
H29B C29 H29C 108.8(14) . . ?
C27 C30 H30A 113.0(8) . . ?
C27 C30 H30B 107.9(8) . . ?
C27 C30 H30C 112.3(8) . . ?
H30A C30 H30B 107.3(12) . . ?
H30A C30 H30C 109.1(12) . . ?
H30B C30 H30C 107.0(12) . . ?
C5 N1 C1 116.99(12) . . ?
C14 N2 C7 116.20(9) . . ?
C14 N2 C21 122.40(9) . . ?
C21 N2 C7 121.22(9) . . ?

loop_
_geom_bond_atom_site_label_1
_geom_bond_atom_site_label_2
_geom_bond_distance
_geom_bond_site_symmetry_2
_geom_bond_publ_flag
C1 H1 1.00(2) . ?
C1 C2 1.379(2) . ?
C1 N1 1.345(2) . ?
C2 H2 0.98(2) . ?
C2 C3 1.365(2) . ?
C3 H3 0.96(2) . ?
C3 C4 1.377(2) . ?
C4 H4 0.88(2) . ?
C4 C5 1.3705(18) . ?
C5 C6 1.5103(16) . ?
C5 N1 1.3354(16) . ?
C6 H6A 1.001(15) . ?
C6 H6B 0.976(15) . ?
C6 C7 1.5434(16) . ?
C7 H7 0.983(13) . ?
C7 C8 1.5218(15) . ?
C7 N2 1.4875(14) . ?
C8 C9 1.3903(16) . ?
C8 C13 1.3853(16) . ?
C9 H9 0.976(16) . ?
C9 C10 1.3831(18) . ?
C10 H10 0.956(17) . ?
C10 C11 1.3851(18) . ?
C11 H11 0.972(15) . ?
C11 C12 1.3784(17) . ?
C12 H12 0.964(15) . ?
C12 C13 1.3878(17) . ?
C13 H13 0.969(16) . ?
C14 C15 1.5045(15) . ?
C14 N2 1.3632(15) . ?
C14 O1 1.2298(13) . ?
C15 C16 1.3902(17) . ?
C15 C20 1.3898(17) . ?
C16 H16 0.987(15) . ?
C16 C17 1.3860(18) . ?
C17 H17 0.971(18) . ?
C17 C18 1.380(2) . ?
C18 H18 0.971(18) . ?
C18 C19 1.384(2) . ?
C19 H19 0.978(18) . ?
C19 C20 1.3856(18) . ?
C20 H20 0.981(16) . ?
C21 C22 1.4053(16) . ?
C21 C26 1.3994(16) . ?
C21 N2 1.4529(14) . ?
C22 C23 1.4073(16) . ?
C22 C27 1.5481(16) . ?
C23 H23 0.968(15) . ?
C23 C24 1.3814(18) . ?
C24 H24 0.990(15) . ?
C24 C25 1.3849(18) . ?
C25 H25 0.983(15) . ?
C25 C26 1.3809(17) . ?
C26 H26 0.982(14) . ?
C27 C28 1.5357(18) . ?
C27 C29 1.5408(18) . ?
C27 C30 1.5328(17) . ?
C28 H28A 0.997(18) . ?
C28 H28B 0.986(17) . ?
C28 H28C 1.00(2) . ?
C29 H29A 1.007(18) . ?
C29 H29B 1.027(18) . ?
C29 H29C 1.003(19) . ?
C30 H30A 1.005(16) . ?
C30 H30B 0.990(15) . ?
C30 H30C 1.003(15) . ?

loop_
_geom_torsion_atom_site_label_1
_geom_torsion_atom_site_label_2
_geom_torsion_atom_site_label_3
_geom_torsion_atom_site_label_4
_geom_torsion
_geom_torsion_site_symmetry_1
_geom_torsion_site_symmetry_2
_geom_torsion_site_symmetry_3
_geom_torsion_site_symmetry_4
_geom_torsion_publ_flag
C1 C2 C3 C4 0.0(3) . . . . ?
C2 C1 N1 C5 0.9(2) . . . . ?
C2 C3 C4 C5 1.9(3) . . . . ?
C3 C4 C5 C6 -179.93(14) . . . . ?
C3 C4 C5 N1 -2.5(2) . . . . ?
C4 C5 C6 C7 -105.87(14) . . . . ?
C4 C5 N1 C1 1.1(2) . . . . ?
C5 C6 C7 C8 65.39(12) . . . . ?
C5 C6 C7 N2 -169.58(9) . . . . ?
C6 C5 N1 C1 178.63(12) . . . . ?
C6 C7 C8 C9 -77.64(13) . . . . ?
C6 C7 C8 C13 99.80(12) . . . . ?
C6 C7 N2 C14 169.00(9) . . . . ?
C6 C7 N2 C21 -6.24(13) . . . . ?
C7 C8 C9 C10 175.90(12) . . . . ?
C7 C8 C13 C12 -176.93(11) . . . . ?
C8 C7 N2 C14 -66.62(12) . . . . ?
C8 C7 N2 C21 118.13(10) . . . . ?
C8 C9 C10 C11 2.0(2) . . . . ?
C9 C8 C13 C12 0.52(18) . . . . ?
C9 C10 C11 C12 -1.1(2) . . . . ?
C10 C11 C12 C13 -0.07(19) . . . . ?
C11 C12 C13 C8 0.34(18) . . . . ?
C13 C8 C9 C10 -1.66(19) . . . . ?
C14 C15 C16 C17 179.34(12) . . . . ?
C14 C15 C20 C19 -177.95(12) . . . . ?
C15 C14 N2 C7 175.56(9) . . . . ?
C15 C14 N2 C21 -9.25(15) . . . . ?
C15 C16 C17 C18 -2.0(2) . . . . ?
C16 C15 C20 C19 -2.01(19) . . . . ?
C16 C17 C18 C19 -0.4(2) . . . . ?
C17 C18 C19 C20 1.6(2) . . . . ?
C18 C19 C20 C15 -0.4(2) . . . . ?
C20 C15 C16 C17 3.21(19) . . . . ?
C21 C22 C23 C24 0.94(17) . . . . ?
C21 C22 C27 C28 -118.45(13) . . . . ?
C21 C22 C27 C29 123.72(13) . . . . ?
C21 C22 C27 C30 1.72(18) . . . . ?
C22 C21 C26 C25 2.37(18) . . . . ?
C22 C21 N2 C7 97.09(13) . . . . ?
C22 C21 N2 C14 -77.85(14) . . . . ?
C22 C23 C24 C25 0.88(19) . . . . ?
C23 C22 C27 C28 59.13(14) . . . . ?
C23 C22 C27 C29 -58.70(13) . . . . ?
C23 C22 C27 C30 179.30(11) . . . . ?
C23 C24 C25 C26 -1.13(18) . . . . ?
C24 C25 C26 C21 -0.46(18) . . . . ?
C26 C21 C22 C23 -2.51(16) . . . . ?
C26 C21 C22 C27 175.07(11) . . . . ?
C26 C21 N2 C7 -81.68(13) . . . . ?
C26 C21 N2 C14 103.38(12) . . . . ?
C27 C22 C23 C24 -176.97(11) . . . . ?
N1 C1 C2 C3 -1.4(3) . . . . ?
N1 C5 C6 C7 76.61(14) . . . . ?
N2 C7 C8 C9 158.46(10) . . . . ?
N2 C7 C8 C13 -24.10(15) . . . . ?
N2 C14 C15 C16 129.09(12) . . . . ?
N2 C14 C15 C20 -54.91(15) . . . . ?
N2 C21 C22 C23 178.78(10) . . . . ?
N2 C21 C22 C27 -3.64(18) . . . . ?
N2 C21 C26 C25 -178.83(11) . . . . ?
O1 C14 C15 C16 -50.15(15) . . . . ?
O1 C14 C15 C20 125.85(13) . . . . ?
O1 C14 N2 C7 -5.21(15) . . . . ?
O1 C14 N2 C21 169.97(10) . . . . ?

loop_
_exptl_oxdiff_crystal_face_indexfrac_h
_exptl_oxdiff_crystal_face_indexfrac_k
_exptl_oxdiff_crystal_face_indexfrac_l
_exptl_oxdiff_crystal_face_x
_exptl_oxdiff_crystal_face_y
_exptl_oxdiff_crystal_face_z
-0.0005 -1.0006 -0.0002 0.0563 0.0028 0.0342
0.0005 1.0006 0.0002 -0.0563 -0.0028 -0.0342
0.0004 0.0004 0.9993 0.0780 0.0834 -0.1354
-0.0004 -0.0004 -0.9993 -0.0780 -0.0834 0.1354
-0.0009 -1.0010 -0.9995 -0.0217 -0.0806 0.1696
1.0009 1.0015 -0.0004 -0.0061 -0.1020 -0.1091
-1.0009 -1.0015 0.0004 0.0061 0.1020 0.1091
1.0001 0.0005 -0.9999 -0.0278 -0.1826 0.0605
-1.0001 -0.0005 0.9999 0.0278 0.1826 -0.0605
0.9996 -1.0000 -1.0002 0.0285 -0.1798 0.0946
-0.9996 1.0000 1.0002 -0.0285 0.1798 -0.0946
-1.0004 -0.0009 0.0006 -0.0502 0.0992 0.0749
1.0004 0.0009 -0.0006 0.0502 -0.0992 -0.0749
1.0005 1.0011 -0.9997 -0.0841 -0.1854 0.0263
-1.0008 -0.0013 -0.9987 -0.1282 0.0158 0.2103
-1.0003 0.9992 -0.9984 -0.1845 0.0130 0.1762
-0.9999 0.9996 0.0009 -0.1065 0.0964 0.0408
-3.0002 2.9985 -0.9967 -0.3974 0.2058 0.2577
2.0007 -0.9983 0.9978 0.2347 -0.1122 -0.2511
-0.0021 -5.0025 0.9981 0.3594 0.0973 0.0355
0.0021 5.0025 -0.9981 -0.3594 -0.0973 -0.0355
